data_7108969
loop_
_publ_author_name
'Holger Braunschweig'
'Rudiger Bertermann'
'Alexander Damme'
'Thomas Kupfer'

_publ_section_title
;
 A dinuclear platinum complex featuring the diboran(4)-1,2-diyl ligand in
 a mu/2-bridging coordination mode
;
_journal_name_full Chem.Commun.
_journal_page_first 2439
_journal_paper_doi 10.1039/c3cc38686d
_journal_volume 49
_journal_year 2013
_chemical_formula_moiety 'C28 H72 B2 I2 N2 P4 Pt2'
_chemical_formula_sum 'C28 H72 B2 I2 N2 P4 Pt2'
_chemical_formula_weight 1226.36
_chemical_name_common
;
?
;
_chemical_name_systematic
;
?
;
_space_group_IT_number 14
_symmetry_cell_setting monoclinic
_symmetry_space_group_name_Hall '-P 2yn'
_symmetry_space_group_name_H-M 'P 1 21/n 1'
_atom_sites_solution_hydrogens geom
_atom_sites_solution_primary direct
_atom_sites_solution_secondary difmap
_audit_creation_method SHELXL-97
_cell_angle_alpha 90.00
_cell_angle_beta 99.482(5)
_cell_angle_gamma 90.00
_cell_formula_units_Z 2
_cell_length_a 13.2082(13)
_cell_length_b 10.3273(11)
_cell_length_c 15.977(3)
_cell_measurement_reflns_used 771
_cell_measurement_temperature 100(2)
_cell_measurement_theta_max 26.60
_cell_measurement_theta_min 3.70
_cell_volume 2149.6(5)
_computing_cell_refinement 'Saint+ ver. 7.68A (Bruker AXS)'
_computing_data_collection 'APEX2 ver. 2010.3 (Bruker AXS)'
_computing_data_reduction 'Saint+ ver. 7.68A (Bruker AXS)'
_computing_molecular_graphics 'XP ver. 5.1 (Bruker AXS, 1998)'
_computing_publication_material 'SHELXL-97 (Sheldrick, 2008)'
_computing_structure_refinement 'SHELXL-97 (Sheldrick, 1997)'
_computing_structure_solution 'SHELXS-97 (Sheldrick, 1990)'
_diffrn_ambient_temperature 100(2)
_diffrn_detector_area_resol_mean 8.333
_diffrn_measured_fraction_theta_full 1.000
_diffrn_measured_fraction_theta_max 0.999
_diffrn_measurement_device_type 'Bruker X8-APEX II'
_diffrn_measurement_method '\f and \w scans'
_diffrn_radiation_monochromator 'multi-layer mirror'
_diffrn_radiation_source 'rotating anode'
_diffrn_radiation_type MoK\a
_diffrn_radiation_wavelength 0.71073
_diffrn_reflns_av_R_equivalents 0.0527
_diffrn_reflns_av_sigmaI/netI 0.0262
_diffrn_reflns_limit_h_max 16
_diffrn_reflns_limit_h_min -16
_diffrn_reflns_limit_k_max 13
_diffrn_reflns_limit_k_min -13
_diffrn_reflns_limit_l_max 20
_diffrn_reflns_limit_l_min -20
_diffrn_reflns_number 49819
_diffrn_reflns_theta_full 26.00
_diffrn_reflns_theta_max 26.74
_diffrn_reflns_theta_min 1.86
_exptl_absorpt_coefficient_mu 8.106
_exptl_absorpt_correction_T_max 0.7454
_exptl_absorpt_correction_T_min 0.3076
_exptl_absorpt_correction_type analytical
_exptl_absorpt_process_details 'Sadabs 2008/1 (Bruker 2008)'
_exptl_crystal_colour colourless
_exptl_crystal_density_diffrn 1.895
_exptl_crystal_density_method 'not measured'
_exptl_crystal_description block
_exptl_crystal_F_000 1172
_exptl_crystal_size_max 0.46
_exptl_crystal_size_mid 0.36
_exptl_crystal_size_min 0.21
_refine_diff_density_max 1.352
_refine_diff_density_min -0.785
_refine_diff_density_rms 0.112
_refine_ls_extinction_method none
_refine_ls_goodness_of_fit_ref 1.078
_refine_ls_hydrogen_treatment constr
_refine_ls_matrix_type full
_refine_ls_number_parameters 183
_refine_ls_number_reflns 4560
_refine_ls_number_restraints 0
_refine_ls_restrained_S_all 1.078
_refine_ls_R_factor_all 0.0235
_refine_ls_R_factor_gt 0.0191
_refine_ls_shift/su_max 0.001
_refine_ls_shift/su_mean 0.000
_refine_ls_structure_factor_coef Fsqd
_refine_ls_weighting_details 'calc w=1/[\s^2^(Fo^2^)+(0.0184P)^2^+3.0047P] where P=(Fo^2^+2Fc^2^)/3'
_refine_ls_weighting_scheme calc
_refine_ls_wR_factor_gt 0.0466
_refine_ls_wR_factor_ref 0.0487
_reflns_number_gt 4139
_reflns_number_total 4560
_reflns_threshold_expression >2sigma(I)
_cod_data_source_file c3cc38686d.txt
_cod_data_source_block CCDC-898500
_cod_original_sg_symbol_H-M P2(1)/n
_cod_database_code 7108969

loop_
_symmetry_equiv_pos_as_xyz
'x, y, z'
'-x+1/2, y+1/2, -z+1/2'
'-x, -y, -z'
'x-1/2, -y-1/2, z-1/2'

loop_
_atom_site_label
_atom_site_type_symbol
_atom_site_fract_x
_atom_site_fract_y
_atom_site_fract_z
_atom_site_U_iso_or_equiv
_atom_site_adp_type
_atom_site_occupancy
_atom_site_symmetry_multiplicity
_atom_site_calc_flag
_atom_site_refinement_flags
Pt1 Pt 0.184968(9) 0.601317(10) 0.048006(8) 0.01489(5) Uani 1 1 d .
I1 I 0.377589(16) 0.61322(2) 0.155216(14) 0.02305(6) Uani 1 1 d .
B1 B 0.0357(3) 0.5669(3) -0.0150(2) 0.0165(7) Uani 1 1 d .
N1 N -0.0050(2) 0.6551(2) -0.08051(17) 0.0188(6) Uani 1 1 d .
C5 C 0.0531(3) 0.7652(3) -0.1075(2) 0.0278(8) Uani 1 1 d .
H5A H 0.0246 0.8465 -0.0899 0.042 Uiso 1 1 calc R
H5B H 0.0479 0.7642 -0.1694 0.042 Uiso 1 1 calc R
H5C H 0.1253 0.7581 -0.0812 0.042 Uiso 1 1 calc R
C6 C -0.1099(2) 0.6662(3) -0.1241(2) 0.0214(7) Uani 1 1 d .
H6A H -0.1485 0.5888 -0.1131 0.032 Uiso 1 1 calc R
H6B H -0.1102 0.6744 -0.1853 0.032 Uiso 1 1 calc R
H6C H -0.1419 0.7429 -0.1035 0.032 Uiso 1 1 calc R
P2 P 0.25923(7) 0.49517(8) -0.05305(6) 0.02178(18) Uani 1 1 d .
C8 C 0.1845(3) 0.4823(5) -0.1594(2) 0.0441(11) Uani 1 1 d .
H8A H 0.1352 0.4103 -0.1582 0.053 Uiso 1 1 calc R
H8B H 0.1433 0.5626 -0.1698 0.053 Uiso 1 1 calc R
C9 C 0.2352(4) 0.4615(5) -0.2349(3) 0.0532(12) Uani 1 1 d .
H9A H 0.1830 0.4560 -0.2860 0.080 Uiso 1 1 calc R
H9B H 0.2747 0.3807 -0.2280 0.080 Uiso 1 1 calc R
H9C H 0.2815 0.5340 -0.2404 0.080 Uiso 1 1 calc R
C10 C 0.2989(4) 0.3281(4) -0.0206(3) 0.0470(12) Uani 1 1 d .
H10A H 0.3408 0.3338 0.0367 0.056 Uiso 1 1 calc R
H10B H 0.2358 0.2799 -0.0143 0.056 Uiso 1 1 calc R
C11 C 0.3571(4) 0.2462(4) -0.0732(4) 0.0593(14) Uani 1 1 d .
H11A H 0.3714 0.1618 -0.0458 0.089 Uiso 1 1 calc R
H11B H 0.4219 0.2890 -0.0786 0.089 Uiso 1 1 calc R
H11C H 0.3161 0.2341 -0.1296 0.089 Uiso 1 1 calc R
C12 C 0.3789(3) 0.5710(3) -0.0707(2) 0.0242(7) Uani 1 1 d .
H12A H 0.4309 0.5608 -0.0189 0.029 Uiso 1 1 calc R
H12B H 0.4045 0.5251 -0.1175 0.029 Uiso 1 1 calc R
C13 C 0.3677(3) 0.7142(4) -0.0926(3) 0.0395(10) Uani 1 1 d .
H13A H 0.4341 0.7487 -0.1019 0.059 Uiso 1 1 calc R
H13B H 0.3448 0.7609 -0.0457 0.059 Uiso 1 1 calc R
H13C H 0.3170 0.7251 -0.1443 0.059 Uiso 1 1 calc R
P1 P 0.12489(6) 0.74825(8) 0.13624(5) 0.01800(17) Uani 1 1 d .
C15 C 0.1388(3) 0.7090(3) 0.2490(2) 0.0244(7) Uani 1 1 d .
H15A H 0.2111 0.6843 0.2693 0.029 Uiso 1 1 calc R
H15B H 0.1246 0.7881 0.2801 0.029 Uiso 1 1 calc R
C16 C 0.0696(3) 0.6003(3) 0.2720(2) 0.0275(8) Uani 1 1 d .
H16A H 0.0820 0.5873 0.3337 0.041 Uiso 1 1 calc R
H16B H 0.0848 0.5200 0.2438 0.041 Uiso 1 1 calc R
H16C H -0.0025 0.6239 0.2534 0.041 Uiso 1 1 calc R
C17 C 0.1963(3) 0.9009(3) 0.1418(2) 0.0243(8) Uani 1 1 d .
H17A H 0.1648 0.9620 0.1778 0.029 Uiso 1 1 calc R
H17B H 0.2674 0.8842 0.1705 0.029 Uiso 1 1 calc R
C18 C 0.2010(3) 0.9661(3) 0.0575(2) 0.0309(8) Uani 1 1 d .
H18A H 0.2419 1.0456 0.0672 0.046 Uiso 1 1 calc R
H18B H 0.1314 0.9877 0.0295 0.046 Uiso 1 1 calc R
H18C H 0.2329 0.9073 0.0213 0.046 Uiso 1 1 calc R
C19 C -0.0095(2) 0.7981(3) 0.1057(2) 0.0247(7) Uani 1 1 d .
H19A H -0.0159 0.8446 0.0509 0.030 Uiso 1 1 calc R
H19B H -0.0520 0.7189 0.0957 0.030 Uiso 1 1 calc R
C20 C -0.0551(3) 0.8839(3) 0.1680(2) 0.0259(8) Uani 1 1 d .
H20A H -0.1265 0.9045 0.1444 0.039 Uiso 1 1 calc R
H20B H -0.0153 0.9642 0.1775 0.039 Uiso 1 1 calc R
H20C H -0.0527 0.8380 0.2219 0.039 Uiso 1 1 calc R

loop_
_atom_site_aniso_label
_atom_site_aniso_U_11
_atom_site_aniso_U_22
_atom_site_aniso_U_33
_atom_site_aniso_U_23
_atom_site_aniso_U_13
_atom_site_aniso_U_12
Pt1 0.01065(7) 0.01799(7) 0.01535(8) 0.00009(4) 0.00012(5) -0.00059(4)
I1 0.01273(12) 0.03288(13) 0.02189(12) -0.00227(8) -0.00198(9) 0.00039(8)
B1 0.0125(18) 0.0175(16) 0.0186(19) -0.0034(14) 0.0002(14) -0.0020(13)
N1 0.0146(14) 0.0186(13) 0.0224(15) 0.0020(11) 0.0006(11) -0.0021(10)
C5 0.0243(19) 0.0293(18) 0.028(2) 0.0089(15) -0.0011(15) -0.0069(14)
C6 0.0172(17) 0.0216(16) 0.0231(18) 0.0040(13) -0.0034(13) 0.0016(12)
P2 0.0177(4) 0.0252(4) 0.0234(5) -0.0039(3) 0.0061(4) -0.0030(3)
C8 0.028(2) 0.081(3) 0.023(2) -0.014(2) 0.0044(17) -0.011(2)
C9 0.056(3) 0.078(3) 0.028(2) -0.013(2) 0.015(2) -0.002(2)
C10 0.054(3) 0.023(2) 0.072(3) -0.0059(19) 0.038(3) -0.0046(18)
C11 0.057(3) 0.040(3) 0.086(4) -0.006(2) 0.028(3) 0.006(2)
C12 0.0176(18) 0.0282(17) 0.0283(19) -0.0014(14) 0.0083(14) -0.0024(13)
C13 0.038(2) 0.034(2) 0.050(3) 0.0035(18) 0.017(2) -0.0083(17)
P1 0.0142(4) 0.0206(4) 0.0185(4) -0.0016(3) 0.0008(3) -0.0010(3)
C15 0.0196(18) 0.0340(19) 0.0190(17) -0.0040(14) 0.0015(14) 0.0002(14)
C16 0.027(2) 0.032(2) 0.0228(19) 0.0022(14) 0.0034(15) 0.0027(14)
C17 0.0193(18) 0.0226(17) 0.030(2) -0.0050(13) 0.0017(15) -0.0026(12)
C18 0.031(2) 0.0228(18) 0.038(2) 0.0014(15) 0.0035(17) -0.0043(14)
C19 0.0152(17) 0.0277(17) 0.0306(19) -0.0054(14) 0.0016(14) 0.0014(13)
C20 0.023(2) 0.0241(18) 0.031(2) -0.0013(14) 0.0055(16) 0.0056(13)

loop_
_atom_type_symbol
_atom_type_description
_atom_type_scat_dispersion_real
_atom_type_scat_dispersion_imag
_atom_type_scat_source
C C 0.0033 0.0016 'International Tables Vol C Tables 4.2.6.8 and 6.1.1.4'
H H 0.0000 0.0000 'International Tables Vol C Tables 4.2.6.8 and 6.1.1.4'
B B 0.0013 0.0007 'International Tables Vol C Tables 4.2.6.8 and 6.1.1.4'
N N 0.0061 0.0033 'International Tables Vol C Tables 4.2.6.8 and 6.1.1.4'
P P 0.1023 0.0942 'International Tables Vol C Tables 4.2.6.8 and 6.1.1.4'
I I -0.4742 1.8119 'International Tables Vol C Tables 4.2.6.8 and 6.1.1.4'
Pt Pt -1.7033 8.3905 'International Tables Vol C Tables 4.2.6.8 and 6.1.1.4'

loop_
_exptl_crystal_face_index_h
_exptl_crystal_face_index_k
_exptl_crystal_face_index_l
_exptl_crystal_face_perp_dist
-1.00 2.00 -2.00 0.1720
-1.00 -1.00 -1.00 0.2040
1.00 1.00 1.00 0.2120
-1.00 -2.00 -1.00 0.1550
1.00 2.00 1.00 0.2440
-1.00 1.00 -1.00 0.2080
0.00 2.00 -1.00 0.2230
-2.00 -2.00 -1.00 0.1880
2.00 2.00 1.00 0.2120
-1.00 -1.00 0.00 0.1710
-2.00 -2.00 1.00 0.1750
1.00 1.00 -2.00 0.1200
-2.00 -1.00 2.00 0.1470
2.00 1.00 -2.00 0.1080
2.00 1.00 0.00 0.1580
-2.00 -1.00 0.00 0.1900
2.00 1.00 1.00 0.1780
1.00 0.00 -2.00 0.0660
-1.00 0.00 2.00 0.1660
-1.00 0.00 1.00 0.1050
1.00 0.00 -1.00 0.0230
-2.00 0.00 1.00 0.1400
2.00 1.00 2.00 0.2090
-2.00 1.00 2.00 0.1690
2.00 -1.00 -2.00 0.0840
2.00 0.00 1.00 0.1940
2.00 -1.00 0.00 0.1390
1.00 -2.00 1.00 0.1340

loop_
_geom_angle_atom_site_label_1
_geom_angle_atom_site_label_2
_geom_angle_atom_site_label_3
_geom_angle
_geom_angle_site_symmetry_1
_geom_angle_site_symmetry_3
B1 Pt1 P1 90.82(10) . .
B1 Pt1 P2 93.33(10) . .
P1 Pt1 P2 167.10(3) . .
B1 Pt1 I1 169.26(10) . .
P1 Pt1 I1 88.10(2) . .
P2 Pt1 I1 90.04(2) . .
N1 B1 B1 122.8(3) . 3_565
N1 B1 Pt1 117.2(2) . .
B1 B1 Pt1 120.0(3) 3_565 .
B1 N1 C6 128.3(3) . .
B1 N1 C5 123.8(3) . .
C6 N1 C5 107.5(2) . .
N1 C5 H5A 109.5 . .
N1 C5 H5B 109.5 . .
H5A C5 H5B 109.5 . .
N1 C5 H5C 109.5 . .
H5A C5 H5C 109.5 . .
H5B C5 H5C 109.5 . .
N1 C6 H6A 109.5 . .
N1 C6 H6B 109.5 . .
H6A C6 H6B 109.5 . .
N1 C6 H6C 109.5 . .
H6A C6 H6C 109.5 . .
H6B C6 H6C 109.5 . .
C8 P2 C12 103.72(18) . .
C8 P2 C10 106.1(2) . .
C12 P2 C10 103.32(18) . .
C8 P2 Pt1 117.42(14) . .
C12 P2 Pt1 112.57(12) . .
C10 P2 Pt1 112.38(14) . .
C9 C8 P2 121.2(3) . .
C9 C8 H8A 107.0 . .
P2 C8 H8A 107.0 . .
C9 C8 H8B 107.0 . .
P2 C8 H8B 107.0 . .
H8A C8 H8B 106.8 . .
C8 C9 H9A 109.5 . .
C8 C9 H9B 109.5 . .
H9A C9 H9B 109.5 . .
C8 C9 H9C 109.5 . .
H9A C9 H9C 109.5 . .
H9B C9 H9C 109.5 . .
C11 C10 P2 121.2(3) . .
C11 C10 H10A 107.0 . .
P2 C10 H10A 107.0 . .
C11 C10 H10B 107.0 . .
P2 C10 H10B 107.0 . .
H10A C10 H10B 106.8 . .
C10 C11 H11A 109.5 . .
C10 C11 H11B 109.5 . .
H11A C11 H11B 109.5 . .
C10 C11 H11C 109.5 . .
H11A C11 H11C 109.5 . .
H11B C11 H11C 109.5 . .
C13 C12 P2 113.5(2) . .
C13 C12 H12A 108.9 . .
P2 C12 H12A 108.9 . .
C13 C12 H12B 108.9 . .
P2 C12 H12B 108.9 . .
H12A C12 H12B 107.7 . .
C12 C13 H13A 109.5 . .
C12 C13 H13B 109.5 . .
H13A C13 H13B 109.5 . .
C12 C13 H13C 109.5 . .
H13A C13 H13C 109.5 . .
H13B C13 H13C 109.5 . .
C15 P1 C17 100.12(16) . .
C15 P1 C19 105.10(16) . .
C17 P1 C19 103.87(16) . .
C15 P1 Pt1 118.00(11) . .
C17 P1 Pt1 111.75(12) . .
C19 P1 Pt1 115.98(11) . .
C16 C15 P1 115.7(2) . .
C16 C15 H15A 108.4 . .
P1 C15 H15A 108.4 . .
C16 C15 H15B 108.4 . .
P1 C15 H15B 108.4 . .
H15A C15 H15B 107.4 . .
C15 C16 H16A 109.5 . .
C15 C16 H16B 109.5 . .
H16A C16 H16B 109.5 . .
C15 C16 H16C 109.5 . .
H16A C16 H16C 109.5 . .
H16B C16 H16C 109.5 . .
C18 C17 P1 115.8(2) . .
C18 C17 H17A 108.3 . .
P1 C17 H17A 108.3 . .
C18 C17 H17B 108.3 . .
P1 C17 H17B 108.3 . .
H17A C17 H17B 107.4 . .
C17 C18 H18A 109.5 . .
C17 C18 H18B 109.5 . .
H18A C18 H18B 109.5 . .
C17 C18 H18C 109.5 . .
H18A C18 H18C 109.5 . .
H18B C18 H18C 109.5 . .
C20 C19 P1 117.2(2) . .
C20 C19 H19A 108.0 . .
P1 C19 H19A 108.0 . .
C20 C19 H19B 108.0 . .
P1 C19 H19B 108.0 . .
H19A C19 H19B 107.2 . .
C19 C20 H20A 109.5 . .
C19 C20 H20B 109.5 . .
H20A C20 H20B 109.5 . .
C19 C20 H20C 109.5 . .
H20A C20 H20C 109.5 . .
H20B C20 H20C 109.5 . .

loop_
_geom_bond_atom_site_label_1
_geom_bond_atom_site_label_2
_geom_bond_distance
_geom_bond_site_symmetry_2
Pt1 B1 2.091(4) .
Pt1 P1 2.2997(8) .
Pt1 P2 2.3006(9) .
Pt1 I1 2.8260(4) .
B1 N1 1.424(5) .
B1 B1 1.783(7) 3_565
N1 C6 1.449(4) .
N1 C5 1.475(4) .
C5 H5A 0.9800 .
C5 H5B 0.9800 .
C5 H5C 0.9800 .
C6 H6A 0.9800 .
C6 H6B 0.9800 .
C6 H6C 0.9800 .
P2 C8 1.824(4) .
P2 C12 1.827(3) .
P2 C10 1.853(4) .
C8 C9 1.489(5) .
C8 H8A 0.9900 .
C8 H8B 0.9900 .
C9 H9A 0.9800 .
C9 H9B 0.9800 .
C9 H9C 0.9800 .
C10 C11 1.491(6) .
C10 H10A 0.9900 .
C10 H10B 0.9900 .
C11 H11A 0.9800 .
C11 H11B 0.9800 .
C11 H11C 0.9800 .
C12 C13 1.521(5) .
C12 H12A 0.9900 .
C12 H12B 0.9900 .
C13 H13A 0.9800 .
C13 H13B 0.9800 .
C13 H13C 0.9800 .
P1 C15 1.826(3) .
P1 C17 1.832(3) .
P1 C19 1.835(3) .
C15 C16 1.530(5) .
C15 H15A 0.9900 .
C15 H15B 0.9900 .
C16 H16A 0.9800 .
C16 H16B 0.9800 .
C16 H16C 0.9800 .
C17 C18 1.517(5) .
C17 H17A 0.9900 .
C17 H17B 0.9900 .
C18 H18A 0.9800 .
C18 H18B 0.9800 .
C18 H18C 0.9800 .
C19 C20 1.529(5) .
C19 H19A 0.9900 .
C19 H19B 0.9900 .
C20 H20A 0.9800 .
C20 H20B 0.9800 .
C20 H20C 0.9800 .

loop_
_geom_torsion_atom_site_label_1
_geom_torsion_atom_site_label_2
_geom_torsion_atom_site_label_3
_geom_torsion_atom_site_label_4
_geom_torsion
_geom_torsion_site_symmetry_1
_geom_torsion_site_symmetry_4
P1 Pt1 B1 N1 83.2(2) . .
P2 Pt1 B1 N1 -84.6(2) . .
I1 Pt1 B1 N1 167.3(3) . .
P1 Pt1 B1 B1 -95.8(3) . 3_565
P2 Pt1 B1 B1 96.4(3) . 3_565
I1 Pt1 B1 B1 -11.7(8) . 3_565
B1 B1 N1 C6 9.9(6) 3_565 .
Pt1 B1 N1 C6 -169.1(2) . .
B1 B1 N1 C5 -178.9(3) 3_565 .
Pt1 B1 N1 C5 2.1(4) . .
B1 Pt1 P2 C8 23.8(2) . .
P1 Pt1 P2 C8 -84.7(2) . .
I1 Pt1 P2 C8 -166.37(17) . .
B1 Pt1 P2 C12 144.16(16) . .
P1 Pt1 P2 C12 35.6(2) . .
I1 Pt1 P2 C12 -46.04(13) . .
B1 Pt1 P2 C10 -99.68(19) . .
P1 Pt1 P2 C10 151.8(2) . .
I1 Pt1 P2 C10 70.13(17) . .
C12 P2 C8 C9 32.3(5) . .
C10 P2 C8 C9 -76.2(4) . .
Pt1 P2 C8 C9 157.2(4) . .
C8 P2 C10 C11 55.9(4) . .
C12 P2 C10 C11 -52.8(4) . .
Pt1 P2 C10 C11 -174.4(4) . .
C8 P2 C12 C13 73.4(3) . .
C10 P2 C12 C13 -176.0(3) . .
Pt1 P2 C12 C13 -54.6(3) . .
B1 Pt1 P1 C15 114.37(16) . .
P2 Pt1 P1 C15 -136.82(17) . .
I1 Pt1 P1 C15 -54.95(13) . .
B1 Pt1 P1 C17 -130.39(16) . .
P2 Pt1 P1 C17 -21.6(2) . .
I1 Pt1 P1 C17 60.30(13) . .
B1 Pt1 P1 C19 -11.60(16) . .
P2 Pt1 P1 C19 97.21(19) . .
I1 Pt1 P1 C19 179.08(13) . .
C17 P1 C15 C16 167.6(3) . .
C19 P1 C15 C16 60.2(3) . .
Pt1 P1 C15 C16 -70.9(3) . .
C15 P1 C17 C18 -179.4(3) . .
C19 P1 C17 C18 -70.9(3) . .
Pt1 P1 C17 C18 54.9(3) . .
C15 P1 C19 C20 41.2(3) . .
C17 P1 C19 C20 -63.5(3) . .
Pt1 P1 C19 C20 173.4(2) . .
